data_4320618
loop_
_publ_author_name
'Yuri V. Mironov'
'Vladimir E. Fedorov'
'Ismail Ijjaali'
'James A. Ibers'

_publ_section_title
;
 [{Cu(en)2}2Re4Te4(CN)12].5H2O and [{Cu(en)2}2Re6Te8(CN)6].5H2O: Bonding
 of a Transition-Metal Complex to a Rhenium Chalcocyanide Cluster
;
_journal_name_full 'Inorganic Chemistry'
_journal_page_first 6320
_journal_page_last 6323
_journal_paper_doi 10.1021/ic010734s
_journal_volume 40
_journal_year 2001
_chemical_formula_sum 'C20 H42 Cu2 N20 O5 Re4 Te4'
_chemical_formula_weight 2025.02
_chemical_name_systematic
; 
 ? 
;
_space_group_IT_number 15
_symmetry_cell_setting monoclinic
_symmetry_space_group_name_Hall '-C 2yc'
_symmetry_space_group_name_H-M 'C 1 2/c 1'
_atom_sites_solution_hydrogens geom
_atom_sites_solution_primary direct
_atom_sites_solution_secondary difmap
_audit_creation_method SHELXL-97
_cell_angle_alpha 90.00
_cell_angle_beta 95.1240(10)
_cell_angle_gamma 90.00
_cell_formula_units_Z 4
_cell_length_a 18.9077(10)
_cell_length_b 15.4841(8)
_cell_length_c 14.4483(8)
_cell_measurement_temperature 153(2)
_cell_volume 4213.1(4)
_computing_structure_refinement 'SHELXL-97 (Sheldrick, 1997)'
_computing_structure_solution 'SHELXS-97 (Sheldrick, 1990)'
_diffrn_ambient_temperature 153(2)
_diffrn_measured_fraction_theta_full 0.942
_diffrn_measured_fraction_theta_max 0.942
_diffrn_radiation_monochromator graphite
_diffrn_radiation_source 'fine-focus sealed tube'
_diffrn_radiation_type MoK\a
_diffrn_radiation_wavelength 0.71073
_diffrn_reflns_av_R_equivalents 0.0317
_diffrn_reflns_av_sigmaI/netI 0.0218
_diffrn_reflns_limit_h_max 25
_diffrn_reflns_limit_h_min -24
_diffrn_reflns_limit_k_max 20
_diffrn_reflns_limit_k_min -20
_diffrn_reflns_limit_l_max 19
_diffrn_reflns_limit_l_min -18
_diffrn_reflns_number 25194
_diffrn_reflns_theta_full 28.80
_diffrn_reflns_theta_max 28.80
_diffrn_reflns_theta_min 1.70
_exptl_absorpt_coefficient_mu 15.211
_exptl_absorpt_correction_T_max 0.4547
_exptl_absorpt_correction_T_min 0.2160
_exptl_crystal_colour black
_exptl_crystal_density_diffrn 3.193
_exptl_crystal_density_method 'not measured'
_exptl_crystal_description block
_exptl_crystal_F_000 3632
_exptl_crystal_size_max 0.15
_exptl_crystal_size_mid 0.10
_exptl_crystal_size_min 0.06
_refine_diff_density_max 1.773
_refine_diff_density_min -1.152
_refine_diff_density_rms 0.180
_refine_ls_extinction_coef 0.000031(5)
_refine_ls_extinction_expression Fc^*^=kFc[1+0.001xFc^2^\l^3^/sin(2\q)]^-1/4^
_refine_ls_extinction_method SHELXL
_refine_ls_goodness_of_fit_ref 1.083
_refine_ls_hydrogen_treatment mixed
_refine_ls_matrix_type full
_refine_ls_number_parameters 334
_refine_ls_number_reflns 5187
_refine_ls_number_restraints 0
_refine_ls_restrained_S_all 1.083
_refine_ls_R_factor_all 0.0227
_refine_ls_R_factor_gt 0.0198
_refine_ls_shift/su_max 0.107
_refine_ls_shift/su_mean 0.004
_refine_ls_structure_factor_coef Fsqd
_refine_ls_weighting_details 'calc w=1/[\s^2^(Fo^2^)+(0.0246P)^2^+10.5456P] where P=(Fo^2^+2Fc^2^)/3'
_refine_ls_weighting_scheme calc
_refine_ls_wR_factor_gt 0.0461
_refine_ls_wR_factor_ref 0.0471
_reflns_number_gt 4773
_reflns_number_total 5187
_reflns_threshold_expression >2sigma(I)
_cod_data_source_file ic010734s_1.cif
_cod_data_source_block re4
_cod_database_code 4320618

loop_
_symmetry_equiv_pos_as_xyz
'x, y, z'
'-x, y, -z+1/2'
'x+1/2, y+1/2, z'
'-x+1/2, y+1/2, -z+1/2'
'-x, -y, -z'
'x, -y, z-1/2'
'-x+1/2, -y+1/2, -z'
'x+1/2, -y+1/2, z-1/2'

loop_
_atom_site_label
_atom_site_type_symbol
_atom_site_fract_x
_atom_site_fract_y
_atom_site_fract_z
_atom_site_U_iso_or_equiv
_atom_site_adp_type
_atom_site_occupancy
_atom_site_symmetry_multiplicity
_atom_site_calc_flag
_atom_site_refinement_flags
_atom_site_disorder_assembly
_atom_site_disorder_group
Re1 Re 0.471750(7) 0.200022(9) 0.839318(10) 0.01110(5) Uani 1 1 d . . .
Re2 Re 0.428483(7) 0.070929(9) 0.705796(10) 0.01090(5) Uani 1 1 d . . .
Te1 Te 0.459116(12) 0.035481(16) 0.882964(17) 0.01369(6) Uani 1 1 d . . .
Te2 Te 0.394882(13) 0.234765(16) 0.682810(17) 0.01451(6) Uani 1 1 d . . .
C11 C 0.46676(19) 0.3342(3) 0.8536(3) 0.0165(8) Uani 1 1 d . . .
N11 N 0.46427(19) 0.4087(2) 0.8617(3) 0.0222(7) Uani 1 1 d . . .
C12 C 0.5041(2) 0.2102(3) 0.9826(3) 0.0184(8) Uani 1 1 d . . .
N12 N 0.5202(2) 0.2190(3) 1.0610(3) 0.0278(8) Uani 1 1 d . . .
C13 C 0.3725(2) 0.2108(2) 0.8925(3) 0.0160(8) Uani 1 1 d . . .
N13 N 0.31718(19) 0.2199(2) 0.9205(3) 0.0227(8) Uani 1 1 d . . .
C21 C 0.3708(2) 0.0639(3) 0.5739(3) 0.0180(8) Uani 1 1 d . . .
N21 N 0.3359(2) 0.0609(3) 0.5047(3) 0.0273(8) Uani 1 1 d . . .
C22 C 0.4116(2) -0.0635(3) 0.6970(3) 0.0180(8) Uani 1 1 d . . .
N22 N 0.3982(2) -0.1351(2) 0.6910(3) 0.0267(8) Uani 1 1 d . . .
C23 C 0.3239(2) 0.0675(2) 0.7438(3) 0.0143(7) Uani 1 1 d . . .
N23 N 0.26642(18) 0.0687(2) 0.7628(3) 0.0200(7) Uani 1 1 d . . .
Cu1 Cu 0.15079(3) 0.11583(3) 0.74437(3) 0.01642(10) Uani 1 1 d . . .
N1 N 0.1571(2) 0.1769(2) 0.8672(2) 0.0187(7) Uani 1 1 d . . .
H1A H 0.211(3) 0.200(4) 0.882(4) 0.046(17) Uiso 1 1 d . . .
H1B H 0.138(3) 0.221(4) 0.865(4) 0.034(16) Uiso 1 1 d . . .
N2 N 0.1059(2) 0.0193(2) 0.8121(3) 0.0183(7) Uani 1 1 d . . .
H2A H 0.137(3) -0.018(3) 0.828(3) 0.016(12) Uiso 1 1 d . . .
H2B H 0.071(3) -0.009(4) 0.780(4) 0.033(15) Uiso 1 1 d . . .
N3 N 0.1653(2) 0.2233(2) 0.6681(3) 0.0195(7) Uani 1 1 d . . .
H3A H 0.197(3) 0.258(3) 0.686(4) 0.027(14) Uiso 1 1 d . . .
H3B H 0.125(3) 0.252(4) 0.651(4) 0.045(17) Uiso 1 1 d . . .
N4 N 0.1424(2) 0.0551(2) 0.6201(3) 0.0207(7) Uani 1 1 d . . .
H4A H 0.107(3) 0.022(4) 0.610(4) 0.035(16) Uiso 1 1 d . . .
H4B H 0.180(3) 0.028(3) 0.622(4) 0.023(13) Uiso 1 1 d . . .
C1 C 0.1372(3) 0.1151(3) 0.9386(3) 0.0254(9) Uani 1 1 d . . .
H1D H 0.180(3) 0.073(4) 0.960(4) 0.037(15) Uiso 1 1 d . . .
H1E H 0.126(3) 0.142(4) 0.987(4) 0.052(18) Uiso 1 1 d . . .
C2 C 0.0791(2) 0.0575(3) 0.8960(3) 0.0213(8) Uani 1 1 d . . .
H2E H 0.040(2) 0.092(2) 0.875(3) 0.000(9) Uiso 1 1 d . . .
H2D H 0.064(2) 0.014(3) 0.937(3) 0.005(9) Uiso 1 1 d . . .
C3 C 0.1865(2) 0.1959(3) 0.5771(3) 0.0223(9) Uani 1 1 d . . .
H3D H 0.185(3) 0.242(4) 0.535(4) 0.035(15) Uiso 1 1 d . . .
H3E H 0.238(4) 0.172(4) 0.586(5) 0.06(2) Uiso 1 1 d . . .
C4 C 0.1403(2) 0.1191(3) 0.5437(3) 0.0243(9) Uani 1 1 d . . .
H4E H 0.086(2) 0.138(3) 0.527(3) 0.017(11) Uiso 1 1 d . . .
H4D H 0.157(2) 0.097(3) 0.485(3) 0.019(12) Uiso 1 1 d . . .
O1 O 0.2387(2) 0.1083(3) 0.1471(3) 0.0386(9) Uani 1 1 d . . .
H11A H 0.273(4) 0.118(5) 0.151(6) 0.07(3) Uiso 1 1 d . . .
H11B H 0.236(7) 0.201(9) 0.111(9) 0.21(6) Uiso 1 1 d . . .
O2 O 0.23184(19) 0.1143(2) 0.3465(3) 0.0305(8) Uani 1 1 d . . .
H21A H 0.236(3) 0.108(4) 0.289(5) 0.05(2) Uiso 1 1 d . . .
H21B H 0.257(4) 0.083(4) 0.383(5) 0.06(2) Uiso 1 1 d . . .
O3 O 0.5000 0.2974(3) 0.2500 0.0307(11) Uani 1 2 d S . .
H31A H 0.497(3) 0.259(3) 0.291(4) 0.029(14) Uiso 1 1 d . . .

loop_
_atom_site_aniso_label
_atom_site_aniso_U_11
_atom_site_aniso_U_22
_atom_site_aniso_U_33
_atom_site_aniso_U_23
_atom_site_aniso_U_13
_atom_site_aniso_U_12
Re1 0.01040(7) 0.01225(8) 0.01054(8) -0.00080(5) 0.00030(5) -0.00070(5)
Re2 0.00951(7) 0.01155(8) 0.01137(8) -0.00091(5) -0.00059(5) 0.00040(5)
Te1 0.01228(12) 0.01569(12) 0.01295(12) 0.00295(9) 0.00031(9) -0.00160(9)
Te2 0.01297(12) 0.01517(12) 0.01513(12) 0.00074(9) -0.00018(9) 0.00233(9)
C11 0.0121(17) 0.023(2) 0.0150(18) 0.0029(15) 0.0009(14) -0.0002(15)
N11 0.0208(18) 0.0168(18) 0.029(2) -0.0034(15) 0.0017(15) -0.0004(14)
C12 0.0133(18) 0.024(2) 0.018(2) 0.0023(16) 0.0021(15) -0.0042(15)
N12 0.026(2) 0.039(2) 0.0177(19) -0.0024(16) -0.0005(15) -0.0098(17)
C13 0.0166(19) 0.0138(18) 0.0175(19) -0.0024(15) 0.0008(15) -0.0023(14)
N13 0.0198(18) 0.0237(18) 0.0250(19) -0.0057(15) 0.0037(15) -0.0008(14)
C21 0.0167(19) 0.020(2) 0.018(2) -0.0039(15) 0.0049(16) 0.0034(15)
N21 0.0233(19) 0.039(2) 0.0188(19) -0.0071(16) -0.0030(15) 0.0045(16)
C22 0.0116(17) 0.020(2) 0.021(2) -0.0024(16) -0.0023(15) 0.0017(15)
N22 0.0258(19) 0.0188(19) 0.036(2) -0.0049(16) 0.0031(16) -0.0042(15)
C23 0.0152(19) 0.0132(18) 0.0142(18) 0.0001(14) -0.0001(14) 0.0010(14)
N23 0.0169(17) 0.0189(17) 0.0239(19) -0.0011(14) -0.0004(14) -0.0001(13)
Cu1 0.0183(2) 0.0151(2) 0.0157(2) 0.00047(18) 0.00059(19) -0.00279(18)
N1 0.0212(18) 0.0168(17) 0.0180(18) -0.0011(14) 0.0006(14) 0.0007(14)
N2 0.0183(17) 0.0168(17) 0.0196(18) -0.0011(14) 0.0006(14) -0.0016(14)
N3 0.0213(18) 0.0166(17) 0.0205(18) 0.0021(14) 0.0022(15) -0.0024(15)
N4 0.025(2) 0.0177(17) 0.0197(18) 0.0025(14) 0.0021(15) -0.0009(16)
C1 0.034(3) 0.025(2) 0.019(2) -0.0043(18) 0.0058(19) -0.0039(19)
C2 0.023(2) 0.021(2) 0.019(2) 0.0005(17) 0.0039(17) -0.0002(17)
C3 0.024(2) 0.023(2) 0.020(2) 0.0046(17) -0.0004(17) -0.0041(17)
C4 0.027(2) 0.026(2) 0.019(2) 0.0050(18) 0.0024(18) -0.0019(18)
O1 0.026(2) 0.041(2) 0.048(2) 0.0146(18) -0.0026(17) 0.0001(17)
O2 0.0291(18) 0.0299(19) 0.031(2) -0.0025(16) -0.0043(15) 0.0063(14)
O3 0.040(3) 0.026(3) 0.025(3) 0.000 -0.007(2) 0.000

loop_
_atom_type_symbol
_atom_type_description
_atom_type_scat_dispersion_real
_atom_type_scat_dispersion_imag
_atom_type_scat_source
C C 0.0033 0.0016 'International Tables Vol C Tables 4.2.6.8 and 6.1.1.4'
H H 0.0000 0.0000 'International Tables Vol C Tables 4.2.6.8 and 6.1.1.4'
N N 0.0061 0.0033 'International Tables Vol C Tables 4.2.6.8 and 6.1.1.4'
Cu Cu 0.3201 1.2651 'International Tables Vol C Tables 4.2.6.8 and 6.1.1.4'
Te Te -0.5308 1.6751 'International Tables Vol C Tables 4.2.6.8 and 6.1.1.4'
Re Re -1.0185 7.2310 'International Tables Vol C Tables 4.2.6.8 and 6.1.1.4'
O O 0.0106 0.0060 'International Tables Vol C Tables 4.2.6.8 and 6.1.1.4'

loop_
_geom_angle_atom_site_label_1
_geom_angle_atom_site_label_2
_geom_angle_atom_site_label_3
_geom_angle
_geom_angle_site_symmetry_1
_geom_angle_site_symmetry_3
_geom_angle_publ_flag
C11 Re1 C13 80.51(15) . . ?
C11 Re1 C12 80.82(16) . . ?
C13 Re1 C12 79.94(15) . . ?
C11 Re1 Te2 81.99(10) . 2_656 ?
C13 Re1 Te2 158.27(11) . 2_656 ?
C12 Re1 Te2 84.65(10) . 2_656 ?
C11 Re1 Te2 81.69(11) . . ?
C13 Re1 Te2 81.67(11) . . ?
C12 Re1 Te2 156.41(11) . . ?
Te2 Re1 Te2 108.429(9) 2_656 . ?
C11 Re1 Te1 158.33(11) . . ?
C13 Re1 Te1 83.46(11) . . ?
C12 Re1 Te1 82.09(11) . . ?
Te2 Re1 Te1 109.579(9) 2_656 . ?
Te2 Re1 Te1 110.339(9) . . ?
C11 Re1 Re2 138.76(11) . . ?
C13 Re1 Re2 95.26(11) . . ?
C12 Re1 Re2 139.24(11) . . ?
Te2 Re1 Re2 106.399(8) 2_656 . ?
Te2 Re1 Re2 57.189(7) . . ?
Te1 Re1 Re2 57.161(7) . . ?
C11 Re1 Re2 138.82(10) . 2_656 ?
C13 Re1 Re2 140.19(11) . 2_656 ?
C12 Re1 Re2 97.83(11) . 2_656 ?
Te2 Re1 Re2 57.038(7) 2_656 2_656 ?
Te2 Re1 Re2 105.758(8) . 2_656 ?
Te1 Re1 Re2 57.064(7) . 2_656 ?
Re2 Re1 Re2 60.716(7) . 2_656 ?
C11 Re1 Re1 96.44(11) . 2_656 ?
C13 Re1 Re1 138.08(11) . 2_656 ?
C12 Re1 Re1 141.29(11) . 2_656 ?
Te2 Re1 Re1 56.892(7) 2_656 2_656 ?
Te2 Re1 Re1 56.679(8) . 2_656 ?
Te1 Re1 Re1 105.231(6) . 2_656 ?
Re2 Re1 Re1 59.992(5) . 2_656 ?
Re2 Re1 Re1 59.427(5) 2_656 2_656 ?
C23 Re2 C22 81.35(15) . . ?
C23 Re2 C21 79.18(15) . . ?
C22 Re2 C21 80.28(16) . . ?
C23 Re2 Te2 80.51(10) . . ?
C22 Re2 Te2 155.74(11) . . ?
C21 Re2 Te2 80.59(11) . . ?
C23 Re2 Te1 82.57(11) . . ?
C22 Re2 Te1 82.63(11) . . ?
C21 Re2 Te1 156.61(11) . . ?
Te2 Re2 Te1 110.724(9) . . ?
C23 Re2 Te1 160.21(10) . 2_656 ?
C22 Re2 Te1 83.64(11) . 2_656 ?
C21 Re2 Te1 85.65(10) . 2_656 ?
Te2 Re2 Te1 109.614(9) . 2_656 ?
Te1 Re2 Te1 108.230(9) . 2_656 ?
C23 Re2 Re1 93.50(10) . . ?
C22 Re2 Re1 140.09(11) . . ?
C21 Re2 Re1 137.87(11) . . ?
Te2 Re2 Re1 57.293(7) . . ?
Te1 Re2 Re1 57.472(7) . . ?
Te1 Re2 Re1 106.289(8) 2_656 . ?
C23 Re2 Re1 137.09(10) . 2_656 ?
C22 Re2 Re1 140.78(11) . 2_656 ?
C21 Re2 Re1 97.38(11) . 2_656 ?
Te2 Re2 Re1 56.927(7) . 2_656 ?
Te1 Re2 Re1 105.951(8) . 2_656 ?
Te1 Re2 Re1 57.212(7) 2_656 2_656 ?
Re1 Re2 Re1 60.581(7) . 2_656 ?
C23 Re2 Re2 138.71(11) . 2_656 ?
C22 Re2 Re2 99.06(11) . 2_656 ?
C21 Re2 Re2 141.94(11) . 2_656 ?
Te2 Re2 Re2 105.203(6) . 2_656 ?
Te1 Re2 Re2 56.858(7) . 2_656 ?
Te1 Re2 Re2 56.700(8) 2_656 2_656 ?
Re1 Re2 Re2 59.924(5) . 2_656 ?
Re1 Re2 Re2 59.361(5) 2_656 2_656 ?
Re2 Te1 Re2 66.441(8) . 2_656 ?
Re2 Te1 Re1 65.366(7) . . ?
Re2 Te1 Re1 65.724(7) 2_656 . ?
Re1 Te2 Re2 66.034(7) 2_656 . ?
Re1 Te2 Re1 66.429(8) 2_656 . ?
Re2 Te2 Re1 65.518(7) . . ?
N11 C11 Re1 179.7(4) . . ?
N12 C12 Re1 177.0(4) . . ?
N13 C13 Re1 177.3(4) . . ?
N21 C21 Re2 176.0(4) . . ?
N22 C22 Re2 175.8(4) . . ?
N23 C23 Re2 177.2(3) . . ?
C23 N23 Cu1 153.1(3) . . ?
N1 Cu1 N2 85.08(15) . . ?
N1 Cu1 N4 178.87(16) . . ?
N2 Cu1 N4 94.78(15) . . ?
N1 Cu1 N3 95.40(15) . . ?
N2 Cu1 N3 162.90(16) . . ?
N4 Cu1 N3 84.40(15) . . ?
N1 Cu1 N23 93.77(14) . . ?
N2 Cu1 N23 98.41(14) . . ?
N4 Cu1 N23 87.36(15) . . ?
N3 Cu1 N23 98.61(14) . . ?
C1 N1 Cu1 108.2(3) . . ?
C2 N2 Cu1 107.0(3) . . ?
C3 N3 Cu1 108.1(3) . . ?
C4 N4 Cu1 110.2(3) . . ?
N1 C1 C2 108.7(4) . . ?
N2 C2 C1 106.3(4) . . ?
N3 C3 C4 108.2(3) . . ?
N4 C4 C3 108.0(4) . . ?

loop_
_geom_bond_atom_site_label_1
_geom_bond_atom_site_label_2
_geom_bond_distance
_geom_bond_site_symmetry_2
_geom_bond_publ_flag
Re1 C11 2.091(4) . ?
Re1 C13 2.097(4) . ?
Re1 C12 2.111(4) . ?
Re1 Te2 2.6257(3) 2_656 ?
Re1 Te2 2.6321(3) . ?
Re1 Te1 2.6406(3) . ?
Re1 Re2 2.8469(2) . ?
Re1 Re2 2.8633(2) 2_656 ?
Re1 Re1 2.8801(3) 2_656 ?
Re2 C23 2.099(4) . ?
Re2 C22 2.108(4) . ?
Re2 C21 2.113(4) . ?
Re2 Te2 2.6290(3) . ?
Re2 Te1 2.6314(3) . ?
Re2 Te1 2.6362(3) 2_656 ?
Re2 Re1 2.8633(2) 2_656 ?
Re2 Re2 2.8859(3) 2_656 ?
Te1 Re2 2.6362(3) 2_656 ?
Te2 Re1 2.6257(3) 2_656 ?
C11 N11 1.161(6) . ?
C12 N12 1.154(6) . ?
C13 N13 1.163(5) . ?
C21 N21 1.149(6) . ?
C22 N22 1.138(5) . ?
C23 N23 1.145(5) . ?
N23 Cu1 2.298(3) . ?
Cu1 N1 2.005(4) . ?
Cu1 N2 2.015(4) . ?
Cu1 N4 2.021(4) . ?
Cu1 N3 2.028(4) . ?
N1 C1 1.480(6) . ?
N2 C2 1.479(5) . ?
N3 C3 1.471(6) . ?
N4 C4 1.481(5) . ?
C1 C2 1.503(6) . ?
C3 C4 1.528(6) . ?
